data_4135315
loop_
_publ_author_name
'Chen, Wenchao'
'Ang, Esther Cai Xia'
'Tan, Siu Min'
'Chua, Zhijie'
'Ren, Jingyun'
'Yang, Ziqi'
'Teng, Bo'
'Lee, Richmond'
'Lu, Haihua'
'Tan, Choon-Hong'

_publ_section_title
;
 Enantioselective Addition-Alkylation of \a,\b-Unsaturated Carbonyls via
 Bisguanidinium Silicate Ion Pair Catalysis
;
_journal_name_full 'Journal of the American Chemical Society'
_journal_paper_doi 10.1021/jacs.0c00183
_journal_year 2020
_chemical_absolute_configuration ad
_chemical_formula_sum 'C18 H17 N O2 S'
_chemical_formula_weight 311.38
_space_group_crystal_system orthorhombic
_space_group_IT_number 19
_space_group_name_Hall 'P 2ac 2ab'
_space_group_name_H-M_alt 'P 21 21 21'
_atom_sites_solution_hydrogens geom
_atom_sites_solution_primary dual
_cell_angle_alpha 90
_cell_angle_beta 90
_cell_angle_gamma 90
_cell_formula_units_Z 8
_cell_length_a 40.7287(11)
_cell_length_b 5.47860(10)
_cell_length_c 14.2667(4)
_cell_measurement_reflns_used 9895
_cell_measurement_temperature 100.(2)
_cell_measurement_theta_max 30.4698
_cell_measurement_theta_min 2.4570
_cell_volume 3183.42(14)
_computing_cell_refinement 'SAINT V8.40A (Bruker Nano, Inc., 2019)'
_computing_data_collection 'APEX3 (Bruker AXS Inc., 2019)'
_computing_data_reduction 'SAINT V8.40A (Bruker Nano, Inc., 2019)'
_computing_molecular_graphics 'shelXle (C.B. Huebschle, rev 958)'
_computing_publication_material 'APEX3 (Bruker AXS Inc., 2019)'
_computing_structure_refinement 'SHELXL-2018/3 (Sheldrick, 2018)'
_computing_structure_solution 'XT, VERSION 2014/5'
_diffrn_ambient_temperature 100.(2)
_diffrn_detector_area_resol_mean 7.4074
_diffrn_measured_fraction_theta_full 0.996
_diffrn_measured_fraction_theta_max 0.996
_diffrn_measurement_device_type 'Photon II CPADs detector'
_diffrn_measurement_method 'phi and omega scans'
_diffrn_radiation_monochromator 'Multilayer Mirror'
_diffrn_radiation_type MoK\a
_diffrn_radiation_wavelength 0.71073
_diffrn_reflns_av_R_equivalents 0.0908
_diffrn_reflns_av_unetI/netI 0.1112
_diffrn_reflns_limit_h_max 58
_diffrn_reflns_limit_h_min -58
_diffrn_reflns_limit_k_max 4
_diffrn_reflns_limit_k_min -7
_diffrn_reflns_limit_l_max 20
_diffrn_reflns_limit_l_min -20
_diffrn_reflns_number 32805
_diffrn_reflns_theta_full 30.68
_diffrn_reflns_theta_max 30.68
_diffrn_reflns_theta_min 2.46
_diffrn_source 'Incoatec microfocus source'
_diffrn_source_type 'Bruker D8 Quest'
_exptl_absorpt_coefficient_mu 0.210
_exptl_absorpt_correction_T_max 1.00
_exptl_absorpt_correction_T_min 0.89
_exptl_absorpt_correction_type multi-scan
_exptl_absorpt_process_details
;
SADABS-2016/2 - Bruker AXS area detector scaling and absorption correction
;
_exptl_crystal_colour colourless
_exptl_crystal_density_diffrn 1.299
_exptl_crystal_density_method 'not measured'
_exptl_crystal_description needle
_exptl_crystal_F_000 1312
_exptl_crystal_size_max 0.120
_exptl_crystal_size_mid 0.040
_exptl_crystal_size_min 0.020
_refine_diff_density_max 0.431
_refine_diff_density_min -0.392
_refine_ls_abs_structure_details
;

Flack x determined using 1726 quotients [(I+)-(I-)]/[(I+)+(I-)]
(Parsons, Flack and Wagner, Acta Cryst. B69 (2013) 249-259).
;
_refine_ls_abs_structure_Flack 0.01(6)
_refine_ls_extinction_method none
_refine_ls_goodness_of_fit_ref 1.048
_refine_ls_hydrogen_treatment constr
_refine_ls_matrix_type full
_refine_ls_number_parameters 556
_refine_ls_number_reflns 9768
_refine_ls_number_restraints 788
_refine_ls_restrained_S_all 1.014
_refine_ls_R_factor_all 0.1220
_refine_ls_R_factor_gt 0.0673
_refine_ls_shift/su_max 0.001
_refine_ls_shift/su_mean 0.000
_refine_ls_structure_factor_coef Fsqd
_refine_ls_weighting_details 'w=1/[\s^2^(Fo^2^)+(0.0322P)^2^+2.0254P] where P=(Fo^2^+2Fc^2^)/3'
_refine_ls_weighting_scheme calc
_refine_ls_wR_factor_gt 0.1234
_refine_ls_wR_factor_ref 0.1454
_reflns_number_gt 6261
_reflns_number_total 9768
_reflns_threshold_expression 'I > 2\s(I)'
_cod_data_source_file ja0c00183_si_008.cif
_cod_data_source_block tch175m
_cod_depositor_comments
;
The following automatic conversions were performed:

data item '_exptl_absorpt_correction_type' value 'Multi-Scan' was
changed to 'multi-scan' in accordance with the
/home/data/users/saulius/crontab/automatic-downloads/rss-feeds/ACS/lib/dictionaries/cif_core.dic
dictionary named 'cif_core.dic' version 2.4.2 last updated on
2011-04-26.

Automatic conversion script
Id: cif_fix_values 7556 2019-12-06 15:28:31Z antanas 
;
_cod_database_code 4135315

loop_
_space_group_symop_operation_xyz
'x, y, z'
'-x+1/2, -y, z+1/2'
'-x, y+1/2, -z+1/2'
'x+1/2, -y+1/2, -z'

loop_
_atom_site_type_symbol
_atom_site_label
_atom_site_fract_x
_atom_site_fract_y
_atom_site_fract_z
_atom_site_U_iso_or_equiv
_atom_site_adp_type
_atom_site_calc_flag
_atom_site_refinement_flags_adp
_atom_site_refinement_flags_occupancy
_atom_site_refinement_flags_posn
_atom_site_occupancy
_atom_site_disorder_assembly
_atom_site_disorder_group
S S1 0.94894(3) 0.6093(2) 1.40030(8) 0.0334(3) Uani d . . . 1.0 . .
O O1 0.91239(7) 0.7999(5) 0.9449(2) 0.0221(6) Uani d . . . 1.0 . .
O O2 0.89563(7) 0.4112(5) 0.9549(2) 0.0235(6) Uani d . . . 1.0 . .
H H2A 0.877207 0.4766 0.963274 0.035 Uiso calc U . R 1.0 . .
N N1 0.99572(9) 0.8095(6) 0.8914(3) 0.0257(8) Uani d . . . 1.0 . .
C C1 0.89801(11) 0.4572(9) 0.7234(3) 0.0311(11) Uani d . . . 1.0 . .
H H1 0.886096 0.329693 0.753104 0.037 Uiso calc U . R 1.0 . .
C C2 0.88225(13) 0.6054(11) 0.6590(4) 0.0429(13) Uani d . . . 1.0 . .
H H2 0.85989 0.577082 0.643468 0.051 Uiso calc U . R 1.0 . .
C C3 0.89930(14) 0.7951(10) 0.6172(4) 0.0425(13) Uani d . . . 1.0 . .
H H3 0.888353 0.90026 0.574461 0.051 Uiso calc U . R 1.0 . .
C C4 0.93179(12) 0.8323(9) 0.6370(3) 0.0320(11) Uani d . . . 1.0 . .
H H4 0.943455 0.961545 0.60764 0.038 Uiso calc U . R 1.0 . .
C C5 0.94747(11) 0.6811(8) 0.6999(3) 0.0255(9) Uani d . . . 1.0 . .
H H5 0.97011 0.705918 0.712663 0.031 Uiso calc U . R 1.0 . .
C C6 0.93074(10) 0.4912(8) 0.7454(3) 0.0210(9) Uani d . . . 1.0 . .
C C7 0.94724(11) 0.3378(7) 0.8188(3) 0.0214(9) Uani d . . . 1.0 . .
H H7A 0.969302 0.290142 0.796094 0.026 Uiso calc U . R 1.0 . .
H H7AB 0.934343 0.186657 0.828238 0.026 Uiso calc U . R 1.0 . .
C C8 0.95085(9) 0.4724(7) 0.9146(3) 0.0195(8) Uani d . . . 1.0 . .
C C9 0.91766(9) 0.5804(8) 0.9406(3) 0.0189(8) Uani d . . . 1.0 . .
C C10 0.97515(10) 0.6695(7) 0.9034(3) 0.0201(8) Uani d . . . 1.0 . .
C C11 0.96264(10) 0.2928(7) 0.9931(3) 0.0205(9) Uani d . . . 1.0 . .
H H11A 0.950561 0.137111 0.985802 0.025 Uiso calc U . R 1.0 . .
H H11B 0.98621 0.257627 0.982833 0.025 Uiso calc U . R 1.0 . .
C C12 0.95836(10) 0.3794(7) 1.0925(3) 0.0211(8) Uani d . . . 1.0 . .
C C13 0.93971(11) 0.2400(8) 1.1537(3) 0.0286(10) Uani d . . . 1.0 . .
H H13 0.929026 0.097917 1.130832 0.034 Uiso calc U . R 1.0 . .
C C14 0.93620(11) 0.3024(9) 1.2479(3) 0.0297(10) Uani d . . . 1.0 . .
H H14 0.92344 0.202593 1.288323 0.036 Uiso calc U . R 1.0 . .
C C15 0.95137(11) 0.5109(8) 1.2825(3) 0.0244(9) Uani d . . . 1.0 . .
C C16 0.96972(11) 0.6550(8) 1.2218(3) 0.0253(9) Uani d . . . 1.0 . .
H H16 0.979855 0.7997 1.24435 0.03 Uiso calc U . R 1.0 . .
C C17 0.97334(10) 0.5885(8) 1.1280(3) 0.0232(9) Uani d . . . 1.0 . .
H H17 0.986242 0.687491 1.087607 0.028 Uiso calc U . R 1.0 . .
C C18 0.93786(12) 0.3353(8) 1.4629(3) 0.0335(11) Uani d . . . 1.0 . .
H H18A 0.915434 0.287627 1.445994 0.05 Uiso calc U . R 1.0 . .
H H18B 0.93904 0.365781 1.530495 0.05 Uiso calc U . R 1.0 . .
H H18C 0.953073 0.203785 1.446186 0.05 Uiso calc U . R 1.0 . .
C C19 0.7751(2) 0.8153(15) -0.2051(4) 0.0271(15) Uani d U P D 0.869(3) A 1
H H19 0.760878 0.729295 -0.163972 0.033 Uiso calc U P R 0.869(3) A 1
C C20 0.7795(3) 0.7320(13) -0.2958(5) 0.0316(14) Uani d U P D 0.869(3) A 1
H H20 0.769237 0.584695 -0.315041 0.038 Uiso calc U P R 0.869(3) A 1
C C21 0.7986(2) 0.8596(12) -0.3584(5) 0.0353(14) Uani d U P D 0.869(3) A 1
H H21 0.800445 0.807284 -0.42168 0.042 Uiso calc U P R 0.869(3) A 1
C C22 0.81499(19) 1.0663(13) -0.3275(5) 0.0416(16) Uani d U P D 0.869(3) A 1
H H22 0.828833 1.153235 -0.369446 0.05 Uiso calc U P R 0.869(3) A 1
C C23 0.8114(2) 1.1464(13) -0.2368(5) 0.0323(15) Uani d U P D 0.869(3) A 1
H H23 0.822894 1.288152 -0.216828 0.039 Uiso calc U P R 0.869(3) A 1
C C24 0.7912(3) 1.0229(15) -0.1733(4) 0.0212(11) Uani d U P D 0.869(3) A 1
C C25 0.7875(3) 1.1210(16) -0.0741(4) 0.0213(11) Uani d U P D 0.869(3) A 1
H H25A 0.764167 1.163438 -0.063933 0.026 Uiso calc U P R 0.869(3) A 1
H H25B 0.800396 1.273681 -0.068965 0.026 Uiso calc U P R 0.869(3) A 1
C C26 0.79839(11) 0.9481(8) 0.0047(5) 0.0205(11) Uani d U P D 0.869(3) A 1
C C29 0.8008(3) 1.0933(15) 0.0998(6) 0.0232(13) Uani d U P D 0.869(3) A 1
H H29A 0.815759 1.233919 0.091447 0.028 Uiso calc U P R 0.869(3) A 1
H H29B 0.778817 1.157899 0.116146 0.028 Uiso calc U P R 0.869(3) A 1
C C30 0.8131(2) 0.9369(19) 0.1790(6) 0.0231(12) Uani d U P D 0.869(3) A 1
C C31 0.79164(17) 0.789(2) 0.2296(7) 0.0252(13) Uani d U P D 0.869(3) A 1
H H31 0.768885 0.793194 0.215029 0.03 Uiso calc U P R 0.869(3) A 1
C C32 0.80251(15) 0.6375(17) 0.3004(7) 0.0285(15) Uani d U P D 0.869(3) A 1
H H32 0.787279 0.541857 0.334993 0.034 Uiso calc U P R 0.869(3) A 1
C C33 0.83597(16) 0.6253(15) 0.3209(6) 0.0294(15) Uani d U P D 0.869(3) A 1
C C34 0.85788(17) 0.7748(14) 0.2717(6) 0.0309(16) Uani d U P D 0.869(3) A 1
H H34 0.880686 0.768978 0.28549 0.037 Uiso calc U P R 0.869(3) A 1
C C35 0.84631(19) 0.9308(13) 0.2031(6) 0.0278(15) Uani d U P D 0.869(3) A 1
H H35 0.861258 1.035915 0.171741 0.033 Uiso calc U P R 0.869(3) A 1
C C36 0.82149(14) 0.2092(11) 0.4253(4) 0.0333(13) Uani d U P D 0.869(3) A 1
H H36A 0.813414 0.15522 0.36398 0.05 Uiso calc U P R 0.869(3) A 1
H H36B 0.803292 0.278705 0.461444 0.05 Uiso calc U P R 0.869(3) A 1
H H36C 0.830696 0.069446 0.459183 0.05 Uiso calc U P R 0.869(3) A 1
S S2 0.85266(4) 0.4360(3) 0.40930(11) 0.0398(4) Uani d U P D 0.869(3) A 1
C C19A 0.7966(11) 0.778(15) 0.242(5) 0.025(3) Uani d U P D 0.131(3) A 2
H H19A 0.773471 0.791581 0.235035 0.03 Uiso calc U P R 0.131(3) A 2
C C20A 0.8096(11) 0.609(12) 0.303(5) 0.027(4) Uani d U P D 0.131(3) A 2
H H20A 0.79517 0.50166 0.335578 0.033 Uiso calc U P R 0.131(3) A 2
C C21A 0.8427(12) 0.593(12) 0.319(4) 0.030(3) Uani d U P D 0.131(3) A 2
H H21A 0.851203 0.486424 0.365742 0.036 Uiso calc U P R 0.131(3) A 2
C C22A 0.8636(10) 0.736(11) 0.265(4) 0.030(4) Uani d U P D 0.131(3) A 2
H H22A 0.886641 0.729033 0.275135 0.036 Uiso calc U P R 0.131(3) A 2
C C23A 0.8509(12) 0.886(10) 0.197(4) 0.027(3) Uani d U P D 0.131(3) A 2
H H23A 0.86542 0.964443 0.154594 0.032 Uiso calc U P R 0.131(3) A 2
C C24A 0.8171(13) 0.928(12) 0.189(4) 0.024(3) Uani d U P D 0.131(3) A 2
C C25A 0.805(2) 1.083(8) 0.108(3) 0.023(3) Uani d U P D 0.131(3) A 2
H H25C 0.820469 1.217835 0.097463 0.027 Uiso calc U P R 0.131(3) A 2
H H25D 0.783502 1.157353 0.126561 0.027 Uiso calc U P R 0.131(3) A 2
C C26A 0.7998(3) 0.946(3) 0.015(3) 0.022(3) Uani d U P D 0.131(3) A 2
C C29A 0.7857(18) 1.128(10) -0.060(2) 0.023(3) Uani d U P D 0.131(3) A 2
H H29C 0.761688 1.143201 -0.051628 0.027 Uiso calc U P R 0.131(3) A 2
H H29D 0.795514 1.291571 -0.05015 0.027 Uiso calc U P R 0.131(3) A 2
C C30A 0.793(2) 1.048(10) -0.159(2) 0.024(3) Uani d U P D 0.131(3) A 2
C C31A 0.7804(16) 0.828(10) -0.1926(19) 0.027(3) Uani d U P D 0.131(3) A 2
H H31A 0.772594 0.708121 -0.149845 0.032 Uiso calc U P R 0.131(3) A 2
C C32A 0.7795(18) 0.782(9) -0.288(2) 0.032(3) Uani d U P D 0.131(3) A 2
H H32A 0.766307 0.65299 -0.311527 0.039 Uiso calc U P R 0.131(3) A 2
C C33A 0.7982(17) 0.926(7) -0.3491(16) 0.035(3) Uani d U P D 0.131(3) A 2
C C34A 0.8110(13) 1.147(6) -0.317(2) 0.034(4) Uani d U P D 0.131(3) A 2
H H34A 0.820206 1.261818 -0.359209 0.041 Uiso calc U P R 0.131(3) A 2
C C35A 0.8099(18) 1.196(9) -0.222(2) 0.030(3) Uani d U P D 0.131(3) A 2
H H35A 0.821336 1.334434 -0.198118 0.036 Uiso calc U P R 0.131(3) A 2
C C36A 0.8208(10) 1.106(5) -0.5226(19) 0.039(8) Uani d U P D 0.131(3) A 2
H H36D 0.808446 1.147105 -0.579459 0.058 Uiso calc U P R 0.131(3) A 2
H H36E 0.843606 1.069384 -0.539248 0.058 Uiso calc U P R 0.131(3) A 2
H H36F 0.82021 1.244243 -0.479142 0.058 Uiso calc U P R 0.131(3) A 2
S S2A 0.8026(3) 0.8438(19) -0.4679(7) 0.042(3) Uani d U P D 0.131(3) A 2
C C27 0.83170(10) 0.8358(7) -0.0167(3) 0.0195(8) Uani d . . D 1.0 . .
C C28 0.77437(10) 0.7485(7) 0.0181(3) 0.0209(9) Uani d . . D 1.0 . .
N N2 0.75402(9) 0.6065(7) 0.0271(3) 0.0266(8) Uani d . . . 1.0 . .
O O3 0.85406(7) 1.0041(5) -0.0313(2) 0.0251(7) Uani d . . . 1.0 . .
H H3A 0.872562 0.937763 -0.036746 0.038 Uiso calc U . R 1.0 . .
O O4 0.83692(7) 0.6165(5) -0.0194(2) 0.0234(6) Uani d . . . 1.0 . .

loop_
_atom_site_aniso_label
_atom_site_aniso_U_11
_atom_site_aniso_U_22
_atom_site_aniso_U_33
_atom_site_aniso_U_12
_atom_site_aniso_U_13
_atom_site_aniso_U_23
S1 0.0467(7) 0.0267(6) 0.0269(5) -0.0069(6) -0.0001(5) -0.0017(5)
O1 0.0195(14) 0.0122(13) 0.0347(16) -0.0012(12) 0.0025(13) -0.0020(13)
O2 0.0169(14) 0.0133(13) 0.0403(17) -0.0009(12) 0.0058(13) 0.0010(14)
N1 0.0235(19) 0.0215(18) 0.032(2) -0.0008(16) 0.0047(16) -0.0024(17)
C1 0.026(2) 0.035(3) 0.033(2) -0.006(2) -0.0067(19) 0.001(2)
C2 0.030(3) 0.050(3) 0.049(3) 0.004(3) -0.013(2) 0.003(3)
C3 0.046(3) 0.039(3) 0.042(3) 0.006(3) -0.009(2) 0.009(3)
C4 0.041(3) 0.025(2) 0.029(2) 0.000(2) 0.001(2) 0.007(2)
C5 0.027(2) 0.024(2) 0.025(2) -0.003(2) 0.0021(18) -0.0060(18)
C6 0.021(2) 0.019(2) 0.023(2) -0.0010(17) 0.0029(17) -0.0054(17)
C7 0.024(2) 0.0151(19) 0.025(2) -0.0009(17) -0.0007(17) -0.0048(17)
C8 0.0161(19) 0.0141(18) 0.028(2) -0.0004(16) 0.0010(17) -0.0032(17)
C9 0.0156(18) 0.019(2) 0.0218(19) -0.0031(16) -0.0030(15) -0.0006(17)
C10 0.0173(19) 0.0172(19) 0.026(2) 0.0033(16) 0.0014(17) -0.0024(19)
C11 0.021(2) 0.0123(18) 0.028(2) -0.0012(16) -0.0012(17) 0.0010(17)
C12 0.020(2) 0.0154(18) 0.028(2) 0.0013(16) -0.0005(17) -0.0027(19)
C13 0.035(3) 0.022(2) 0.029(2) -0.008(2) -0.0013(19) -0.0018(19)
C14 0.032(3) 0.027(2) 0.030(2) -0.008(2) 0.002(2) 0.001(2)
C15 0.027(2) 0.021(2) 0.025(2) -0.0004(19) -0.0022(18) -0.0012(18)
C16 0.029(2) 0.015(2) 0.031(2) -0.0043(18) -0.0044(19) -0.0023(18)
C17 0.024(2) 0.0178(19) 0.028(2) -0.0038(18) 0.0004(17) -0.0018(18)
C18 0.043(3) 0.027(2) 0.031(2) -0.003(2) 0.002(2) 0.003(2)
C19 0.028(4) 0.021(2) 0.032(3) -0.002(2) -0.009(2) 0.004(2)
C20 0.036(3) 0.022(3) 0.037(3) 0.000(3) -0.009(2) -0.001(2)
C21 0.036(3) 0.037(3) 0.032(3) -0.001(3) -0.004(2) -0.008(3)
C22 0.043(3) 0.046(4) 0.036(3) -0.010(3) 0.008(3) -0.001(3)
C23 0.033(3) 0.027(4) 0.037(3) -0.010(3) 0.002(3) -0.001(2)
C24 0.020(2) 0.015(3) 0.029(3) 0.000(2) -0.002(3) 0.001(2)
C25 0.018(2) 0.014(2) 0.032(3) -0.0025(19) 0.003(2) 0.000(2)
C26 0.015(2) 0.015(2) 0.032(3) -0.0027(19) 0.0020(19) 0.000(2)
C29 0.021(4) 0.015(2) 0.033(3) -0.002(2) 0.003(2) -0.001(2)
C30 0.022(3) 0.019(2) 0.028(3) -0.001(2) -0.001(2) -0.004(2)
C31 0.021(3) 0.025(3) 0.029(4) 0.001(3) -0.001(2) -0.004(2)
C32 0.022(3) 0.029(3) 0.035(3) -0.002(3) -0.002(3) 0.001(3)
C33 0.027(4) 0.025(3) 0.036(3) 0.002(3) -0.004(3) 0.001(3)
C34 0.022(3) 0.032(4) 0.039(3) 0.002(3) -0.001(3) -0.006(3)
C35 0.024(3) 0.023(3) 0.036(3) 0.001(2) 0.002(2) -0.006(3)
C36 0.038(3) 0.034(3) 0.028(3) 0.008(3) 0.000(2) 0.005(2)
S2 0.0351(8) 0.0423(9) 0.0422(8) -0.0013(7) -0.0152(7) 0.0109(7)
C19A 0.021(6) 0.023(6) 0.031(6) -0.001(6) -0.001(6) -0.003(6)
C20A 0.026(6) 0.024(6) 0.032(6) 0.002(6) -0.003(6) 0.000(6)
C21A 0.026(6) 0.030(6) 0.035(6) 0.002(6) -0.006(6) -0.002(5)
C22A 0.026(6) 0.027(7) 0.035(6) 0.004(6) -0.001(6) -0.003(6)
C23A 0.021(6) 0.025(7) 0.034(6) 0.000(6) 0.001(6) -0.004(6)
C24A 0.021(6) 0.019(5) 0.032(5) -0.001(5) 0.000(5) -0.002(5)
C25A 0.019(6) 0.017(6) 0.032(6) -0.002(6) 0.002(6) -0.003(6)
C26A 0.018(6) 0.015(6) 0.032(6) -0.002(6) 0.002(6) 0.002(6)
C29A 0.020(6) 0.015(6) 0.033(6) 0.000(6) 0.002(6) -0.002(6)
C30A 0.022(5) 0.018(5) 0.033(5) -0.002(5) -0.002(5) 0.000(5)
C31A 0.026(6) 0.021(6) 0.033(6) -0.001(6) -0.005(6) 0.000(6)
C32A 0.032(6) 0.028(6) 0.037(6) 0.000(6) -0.007(6) -0.003(6)
C33A 0.035(6) 0.034(6) 0.036(5) -0.001(6) -0.004(5) -0.004(5)
C34A 0.035(6) 0.033(7) 0.035(6) -0.002(6) 0.002(6) -0.002(6)
C35A 0.030(6) 0.026(6) 0.033(6) -0.006(6) 0.002(6) -0.001(6)
C36A 0.054(19) 0.035(17) 0.028(14) -0.003(16) -0.014(14) -0.017(14)
S2A 0.039(5) 0.043(5) 0.043(5) -0.001(4) -0.012(4) -0.007(4)
C27 0.019(2) 0.0133(19) 0.026(2) -0.0008(16) -0.0008(16) 0.0001(17)
C28 0.018(2) 0.0161(19) 0.029(2) 0.0045(17) 0.0005(17) -0.0015(18)
N2 0.0213(18) 0.0199(18) 0.038(2) -0.0004(16) 0.0012(16) 0.0027(18)
O3 0.0150(14) 0.0133(13) 0.0468(19) -0.0017(12) 0.0044(14) -0.0013(14)
O4 0.0196(15) 0.0146(13) 0.0359(16) -0.0018(12) 0.0026(12) 0.0003(14)

loop_
_atom_type_symbol
_atom_type_description
_atom_type_scat_dispersion_real
_atom_type_scat_dispersion_imag
_atom_type_scat_source
C C 0.0033 0.0016 'International Tables Vol C Tables 4.2.6.8 and 6.1.1.4'
H H 0.0000 0.0000 'International Tables Vol C Tables 4.2.6.8 and 6.1.1.4'
N N 0.0061 0.0033 'International Tables Vol C Tables 4.2.6.8 and 6.1.1.4'
O O 0.0106 0.0060 'International Tables Vol C Tables 4.2.6.8 and 6.1.1.4'
S S 0.1246 0.1234 'International Tables Vol C Tables 4.2.6.8 and 6.1.1.4'

loop_
_geom_angle_atom_site_label_1
_geom_angle_atom_site_label_2
_geom_angle_atom_site_label_3
_geom_angle_site_symmetry_1
_geom_angle_site_symmetry_3
_geom_angle
_geom_angle_publ_flag
C15 S1 C18 . . 103.4(2) ?
C9 O2 H2A . . 109.5 ?
C6 C1 C2 . . 121.2(5) ?
C6 C1 H1 . . 119.4 ?
C2 C1 H1 . . 119.4 ?
C1 C2 C3 . . 119.6(5) ?
C1 C2 H2 . . 120.2 ?
C3 C2 H2 . . 120.2 ?
C4 C3 C2 . . 120.5(5) ?
C4 C3 H3 . . 119.7 ?
C2 C3 H3 . . 119.7 ?
C3 C4 C5 . . 119.5(5) ?
C3 C4 H4 . . 120.2 ?
C5 C4 H4 . . 120.2 ?
C4 C5 C6 . . 121.5(4) ?
C4 C5 H5 . . 119.3 ?
C6 C5 H5 . . 119.3 ?
C1 C6 C5 . . 117.6(4) ?
C1 C6 C7 . . 120.9(4) ?
C5 C6 C7 . . 121.4(4) ?
C6 C7 C8 . . 112.9(3) ?
C6 C7 H7A . . 109.0 ?
C8 C7 H7A . . 109.0 ?
C6 C7 H7AB . . 109.0 ?
C8 C7 H7AB . . 109.0 ?
H7A C7 H7AB . . 107.8 ?
C10 C8 C9 . . 109.8(3) ?
C10 C8 C7 . . 108.3(3) ?
C9 C8 C7 . . 108.3(3) ?
C10 C8 C11 . . 109.4(3) ?
C9 C8 C11 . . 110.0(3) ?
C7 C8 C11 . . 111.0(3) ?
O1 C9 O2 . . 124.7(4) ?
O1 C9 C8 . . 123.4(4) ?
O2 C9 C8 . . 111.9(3) ?
N1 C10 C8 . . 174.5(4) ?
C12 C11 C8 . . 116.1(3) ?
C12 C11 H11A . . 108.3 ?
C8 C11 H11A . . 108.3 ?
C12 C11 H11B . . 108.3 ?
C8 C11 H11B . . 108.3 ?
H11A C11 H11B . . 107.4 ?
C13 C12 C17 . . 117.6(4) ?
C13 C12 C11 . . 118.9(4) ?
C17 C12 C11 . . 123.4(4) ?
C12 C13 C14 . . 121.9(4) ?
C12 C13 H13 . . 119.0 ?
C14 C13 H13 . . 119.0 ?
C15 C14 C13 . . 119.9(4) ?
C15 C14 H14 . . 120.0 ?
C13 C14 H14 . . 120.0 ?
C14 C15 C16 . . 119.0(4) ?
C14 C15 S1 . . 124.3(3) ?
C16 C15 S1 . . 116.7(3) ?
C15 C16 C17 . . 120.4(4) ?
C15 C16 H16 . . 119.8 ?
C17 C16 H16 . . 119.8 ?
C12 C17 C16 . . 121.1(4) ?
C12 C17 H17 . . 119.4 ?
C16 C17 H17 . . 119.4 ?
S1 C18 H18A . . 109.5 ?
S1 C18 H18B . . 109.5 ?
H18A C18 H18B . . 109.5 ?
S1 C18 H18C . . 109.5 ?
H18A C18 H18C . . 109.5 ?
H18B C18 H18C . . 109.5 ?
C20 C19 C24 . . 120.9(6) ?
C20 C19 H19 . . 119.5 ?
C24 C19 H19 . . 119.5 ?
C21 C20 C19 . . 120.9(6) ?
C21 C20 H20 . . 119.6 ?
C19 C20 H20 . . 119.6 ?
C20 C21 C22 . . 118.7(6) ?
C20 C21 H21 . . 120.6 ?
C22 C21 H21 . . 120.6 ?
C23 C22 C21 . . 120.6(6) ?
C23 C22 H22 . . 119.7 ?
C21 C22 H22 . . 119.7 ?
C22 C23 C24 . . 121.2(6) ?
C22 C23 H23 . . 119.4 ?
C24 C23 H23 . . 119.4 ?
C19 C24 C23 . . 117.6(5) ?
C19 C24 C25 . . 123.1(5) ?
C23 C24 C25 . . 119.3(5) ?
C24 C25 C26 . . 115.8(5) ?
C24 C25 H25A . . 108.3 ?
C26 C25 H25A . . 108.3 ?
C24 C25 H25B . . 108.3 ?
C26 C25 H25B . . 108.3 ?
H25A C25 H25B . . 107.4 ?
C28 C26 C27 . . 108.5(4) ?
C28 C26 C25 . . 111.1(6) ?
C27 C26 C25 . . 111.1(6) ?
C28 C26 C29 . . 107.6(6) ?
C27 C26 C29 . . 108.8(6) ?
C25 C26 C29 . . 109.7(4) ?
C30 C29 C26 . . 112.3(5) ?
C30 C29 H29A . . 109.1 ?
C26 C29 H29A . . 109.1 ?
C30 C29 H29B . . 109.1 ?
C26 C29 H29B . . 109.1 ?
H29A C29 H29B . . 107.9 ?
C31 C30 C35 . . 117.8(5) ?
C31 C30 C29 . . 120.7(5) ?
C35 C30 C29 . . 121.5(5) ?
C32 C31 C30 . . 121.9(5) ?
C32 C31 H31 . . 119.1 ?
C30 C31 H31 . . 119.1 ?
C31 C32 C33 . . 119.7(6) ?
C31 C32 H32 . . 120.2 ?
C33 C32 H32 . . 120.2 ?
C32 C33 C34 . . 119.3(6) ?
C32 C33 S2 . . 123.6(5) ?
C34 C33 S2 . . 117.1(5) ?
C35 C34 C33 . . 120.0(6) ?
C35 C34 H34 . . 120.0 ?
C33 C34 H34 . . 120.0 ?
C34 C35 C30 . . 121.3(6) ?
C34 C35 H35 . . 119.3 ?
C30 C35 H35 . . 119.3 ?
S2 C36 H36A . . 109.5 ?
S2 C36 H36B . . 109.5 ?
H36A C36 H36B . . 109.5 ?
S2 C36 H36C . . 109.5 ?
H36A C36 H36C . . 109.5 ?
H36B C36 H36C . . 109.5 ?
C33 S2 C36 . . 103.0(3) ?
C20A C19A C24A . . 120.6(18) ?
C20A C19A H19A . . 119.7 ?
C24A C19A H19A . . 119.7 ?
C21A C20A C19A . . 121.6(18) ?
C21A C20A H20A . . 119.2 ?
C19A C20A H20A . . 119.2 ?
C20A C21A C22A . . 118.4(18) ?
C20A C21A H21A . . 120.8 ?
C22A C21A H21A . . 120.8 ?
C23A C22A C21A . . 119.9(18) ?
C23A C22A H22A . . 120.0 ?
C21A C22A H22A . . 120.0 ?
C22A C23A C24A . . 121.7(18) ?
C22A C23A H23A . . 119.1 ?
C24A C23A H23A . . 119.1 ?
C19A C24A C23A . . 116.7(17) ?
C19A C24A C25A . . 123.(2) ?
C23A C24A C25A . . 119.(2) ?
C24A C25A C26A . . 115.(2) ?
C24A C25A H25C . . 108.4 ?
C26A C25A H25C . . 108.4 ?
C24A C25A H25D . . 108.4 ?
C26A C25A H25D . . 108.4 ?
H25C C25A H25D . . 107.5 ?
C28 C26A C27 . . 108.3(9) ?
C28 C26A C25A . . 115.(4) ?
C27 C26A C25A . . 110.(4) ?
C28 C26A C29A . . 103.(3) ?
C27 C26A C29A . . 111.(3) ?
C25A C26A C29A . . 109.1(15) ?
C30A C29A C26A . . 113.(2) ?
C30A C29A H29C . . 109.0 ?
C26A C29A H29C . . 109.0 ?
C30A C29A H29D . . 109.0 ?
C26A C29A H29D . . 109.0 ?
H29C C29A H29D . . 107.8 ?
C31A C30A C35A . . 117.7(16) ?
C31A C30A C29A . . 120.6(19) ?
C35A C30A C29A . . 121.6(19) ?
C32A C31A C30A . . 120.4(19) ?
C32A C31A H31A . . 119.8 ?
C30A C31A H31A . . 119.8 ?
C31A C32A C33A . . 119.8(19) ?
C31A C32A H32A . . 120.1 ?
C33A C32A H32A . . 120.1 ?
C34A C33A C32A . . 118.9(16) ?
C34A C33A S2A . . 120.0(15) ?
C32A C33A S2A . . 120.9(16) ?
C35A C34A C33A . . 118.7(17) ?
C35A C34A H34A . . 120.7 ?
C33A C34A H34A . . 120.7 ?
C34A C35A C30A . . 122.0(18) ?
C34A C35A H35A . . 119.0 ?
C30A C35A H35A . . 119.0 ?
S2A C36A H36D . . 109.5 ?
S2A C36A H36E . . 109.5 ?
H36D C36A H36E . . 109.5 ?
S2A C36A H36F . . 109.5 ?
H36D C36A H36F . . 109.5 ?
H36E C36A H36F . . 109.5 ?
C33A S2A C36A . . 104.9(11) ?
O4 C27 O3 . . 124.4(4) ?
O4 C27 C26A . . 123.8(7) ?
O3 C27 C26A . . 111.4(6) ?
O4 C27 C26 . . 124.0(4) ?
O3 C27 C26 . . 111.5(3) ?
N2 C28 C26 . . 174.9(5) ?
N2 C28 C26A . . 174.3(12) ?
C27 O3 H3A . . 109.5 ?

loop_
_geom_bond_atom_site_label_1
_geom_bond_atom_site_label_2
_geom_bond_site_symmetry_2
_geom_bond_distance
_geom_bond_publ_flag
S1 C15 . 1.768(4) ?
S1 C18 . 1.804(5) ?
O1 C9 . 1.223(5) ?
O2 C9 . 1.306(5) ?
O2 H2A . 0.84 ?
N1 C10 . 1.149(5) ?
C1 C6 . 1.382(6) ?
C1 C2 . 1.384(7) ?
C1 H1 . 0.95 ?
C2 C3 . 1.385(8) ?
C2 H2 . 0.95 ?
C3 C4 . 1.368(7) ?
C3 H3 . 0.95 ?
C4 C5 . 1.378(6) ?
C4 H4 . 0.95 ?
C5 C6 . 1.402(6) ?
C5 H5 . 0.95 ?
C6 C7 . 1.502(6) ?
C7 C8 . 1.561(5) ?
C7 H7A . 0.99 ?
C7 H7AB . 0.99 ?
C8 C10 . 1.473(5) ?
C8 C9 . 1.522(5) ?
C8 C11 . 1.566(6) ?
C11 C12 . 1.505(6) ?
C11 H11A . 0.99 ?
C11 H11B . 0.99 ?
C12 C13 . 1.386(6) ?
C12 C17 . 1.393(6) ?
C13 C14 . 1.393(6) ?
C13 H13 . 0.95 ?
C14 C15 . 1.389(6) ?
C14 H14 . 0.95 ?
C15 C16 . 1.389(6) ?
C16 C17 . 1.395(6) ?
C16 H16 . 0.95 ?
C17 H17 . 0.95 ?
C18 H18A . 0.98 ?
C18 H18B . 0.98 ?
C18 H18C . 0.98 ?
C19 C20 . 1.384(8) ?
C19 C24 . 1.389(7) ?
C19 H19 . 0.95 ?
C20 C21 . 1.374(8) ?
C20 H20 . 0.95 ?
C21 C22 . 1.387(9) ?
C21 H21 . 0.95 ?
C22 C23 . 1.375(8) ?
C22 H22 . 0.95 ?
C23 C24 . 1.398(8) ?
C23 H23 . 0.95 ?
C24 C25 . 1.522(7) ?
C25 C26 . 1.535(7) ?
C25 H25A . 0.99 ?
C25 H25B . 0.99 ?
C26 C28 . 1.479(6) ?
C26 C27 . 1.521(5) ?
C26 C29 . 1.575(7) ?
C29 C30 . 1.504(7) ?
C29 H29A . 0.99 ?
C29 H29B . 0.99 ?
C30 C31 . 1.393(7) ?
C30 C35 . 1.396(8) ?
C31 C32 . 1.382(8) ?
C31 H31 . 0.95 ?
C32 C33 . 1.395(8) ?
C32 H32 . 0.95 ?
C33 C34 . 1.400(8) ?
C33 S2 . 1.769(7) ?
C34 C35 . 1.382(8) ?
C34 H34 . 0.95 ?
C35 H35 . 0.95 ?
C36 S2 . 1.791(6) ?
C36 H36A . 0.98 ?
C36 H36B . 0.98 ?
C36 H36C . 0.98 ?
C19A C20A . 1.381(15) ?
C19A C24A . 1.392(15) ?
C19A H19A . 0.95 ?
C20A C21A . 1.372(15) ?
C20A H20A . 0.95 ?
C21A C22A . 1.388(16) ?
C21A H21A . 0.95 ?
C22A C23A . 1.375(15) ?
C22A H22A . 0.95 ?
C23A C24A . 1.399(15) ?
C23A H23A . 0.95 ?
C24A C25A . 1.522(14) ?
C25A C26A . 1.538(16) ?
C25A H25C . 0.99 ?
C25A H25D . 0.99 ?
C26A C28 . 1.498(11) ?
C26A C27 . 1.504(11) ?
C26A C29A . 1.574(16) ?
C29A C30A . 1.502(15) ?
C29A H29C . 0.99 ?
C29A H29D . 0.99 ?
C30A C31A . 1.392(15) ?
C30A C35A . 1.396(15) ?
C31A C32A . 1.380(15) ?
C31A H31A . 0.95 ?
C32A C33A . 1.402(15) ?
C32A H32A . 0.95 ?
C33A C34A . 1.400(15) ?
C33A S2A . 1.762(14) ?
C34A C35A . 1.384(15) ?
C34A H34A . 0.95 ?
C35A H35A . 0.95 ?
C36A S2A . 1.794(14) ?
C36A H36D . 0.98 ?
C36A H36E . 0.98 ?
C36A H36F . 0.98 ?
C27 O4 . 1.221(5) ?
C27 O3 . 1.313(5) ?
C28 N2 . 1.144(5) ?
O3 H3A . 0.84 ?
